data_7013500
loop_
_publ_author_name
'Song, Rui-Feng'
'Xie, Ya-Bo'
'Li, Jian-Rong'
'Bu, Xian-He'

_publ_section_title
;
 Formation of novel discrete silver(i) coordination architectures with
 quinoline-based monothioethers: adjusting the intramolecular Ag?Ag
 distances and complex structures by ligands modifications and
 variations of counter anions
;
_journal_issue 24
_journal_name_full 'Dalton Transactions'
_journal_page_first 4742
_journal_paper_doi 10.1039/b309176g
_journal_year 2003
_chemical_formula_sum 'C15 H15 Ag Cl N3 O5 S'
_chemical_formula_weight 492.68
_chemical_name_systematic
;
?
;
_space_group_IT_number 88
_symmetry_cell_setting tetragonal
_symmetry_space_group_name_Hall '-I 4ad'
_symmetry_space_group_name_H-M 'I 41/a :2'
_atom_sites_solution_hydrogens geom
_atom_sites_solution_primary direct
_atom_sites_solution_secondary difmap
_audit_creation_method SHELXL-97
_cell_angle_alpha 90.00
_cell_angle_beta 90.00
_cell_angle_gamma 90.00
_cell_formula_units_Z 16
_cell_length_a 22.068(4)
_cell_length_b 22.068(4)
_cell_length_c 14.406(5)
_cell_measurement_reflns_used 978
_cell_measurement_temperature 293(2)
_cell_measurement_theta_max 24.83
_cell_measurement_theta_min 2.50
_cell_volume 7016(3)
_computing_cell_refinement 'Bruker SMART'
_computing_data_collection 'Bruker SMART'
_computing_data_reduction 'Bruker SAINT'
_computing_molecular_graphics 'Bruker SHELXTL'
_computing_publication_material 'Bruker SHELXTL'
_computing_structure_refinement 'SHELXL-97 (Sheldrick, 1997)'
_computing_structure_solution 'SHELXS-97 (Sheldrick, 1990)'
_diffrn_ambient_temperature 293(2)
_diffrn_measured_fraction_theta_full 0.999
_diffrn_measured_fraction_theta_max 0.999
_diffrn_measurement_device_type 'CCD area detector'
_diffrn_measurement_method 'phi and omega scans'
_diffrn_radiation_monochromator graphite
_diffrn_radiation_source 'fine-focus sealed tube'
_diffrn_radiation_type MoK\a
_diffrn_radiation_wavelength 0.71073
_diffrn_reflns_av_R_equivalents 0.0537
_diffrn_reflns_av_sigmaI/netI 0.0475
_diffrn_reflns_limit_h_max 27
_diffrn_reflns_limit_h_min -19
_diffrn_reflns_limit_k_max 25
_diffrn_reflns_limit_k_min -27
_diffrn_reflns_limit_l_max 11
_diffrn_reflns_limit_l_min -18
_diffrn_reflns_number 16362
_diffrn_reflns_theta_full 26.40
_diffrn_reflns_theta_max 26.40
_diffrn_reflns_theta_min 1.85
_exptl_absorpt_coefficient_mu 1.453
_exptl_absorpt_correction_T_max 1.000000
_exptl_absorpt_correction_T_min 0.767957
_exptl_absorpt_correction_type multi-scan
_exptl_absorpt_process_details SADABS
_exptl_crystal_density_diffrn 1.866
_exptl_crystal_density_meas 0
_exptl_crystal_density_method 'not measured'
_exptl_crystal_F_000 3936
_exptl_crystal_size_max 0.30
_exptl_crystal_size_mid 0.25
_exptl_crystal_size_min 0.20
_refine_diff_density_max 0.553
_refine_diff_density_min -0.360
_refine_diff_density_rms 0.091
_refine_ls_extinction_coef 0.00084(7)
_refine_ls_extinction_expression Fc^*^=kFc[1+0.001xFc^2^\l^3^/sin(2\q)]^-1/4^
_refine_ls_extinction_method SHELXL
_refine_ls_goodness_of_fit_ref 1.046
_refine_ls_hydrogen_treatment mixed
_refine_ls_matrix_type full
_refine_ls_number_parameters 274
_refine_ls_number_reflns 3595
_refine_ls_number_restraints 84
_refine_ls_restrained_S_all 1.042
_refine_ls_R_factor_all 0.0767
_refine_ls_R_factor_gt 0.0396
_refine_ls_shift/su_max 0.001
_refine_ls_shift/su_mean 0.000
_refine_ls_structure_factor_coef Fsqd
_refine_ls_weighting_details 'calc w=1/[\s^2^(Fo^2^)+(0.0472P)^2^+0.0000P] where P=(Fo^2^+2Fc^2^)/3'
_refine_ls_weighting_scheme calc
_refine_ls_wR_factor_gt 0.0823
_refine_ls_wR_factor_ref 0.0953
_reflns_number_gt 2416
_reflns_number_total 3595
_reflns_threshold_expression >2sigma(I)
_cod_data_source_file b309176g.txt
_cod_data_source_block 5
_cod_depositor_comments
;
The following automatic conversions were performed:
'_symmetry_cell_setting' value 'Tetragonal' changed to 'tetragonal'
according to '/home/saulius/struct/CIF-dictionaries/cif_core.dic'
dictionary named 'cif_core.dic' version 2.4.1 from
2010-06-29.

'_exptl_absorpt_correction_type' value 'MULTI-SCAN' changed
to 'multi-scan' according to
'/home/saulius/struct/CIF-dictionaries/cif_core.dic' dictionary named
'cif_core.dic' version 2.4.1 from 2010-06-29.

Automatic conversion script
Id: cif_fix_enum 1527 2010-12-29 10:47:43Z saulius 
;
_cod_original_sg_symbol_H-M I4(1)/a
_cod_database_code 7013500

loop_
_symmetry_equiv_pos_as_xyz
'x, y, z'
'-x+1/2, -y, z+1/2'
'-y+3/4, x+1/4, z+1/4'
'y+3/4, -x+3/4, z+3/4'
'x+1/2, y+1/2, z+1/2'
'-x+1, -y+1/2, z+1'
'-y+5/4, x+3/4, z+3/4'
'y+5/4, -x+5/4, z+5/4'
'-x, -y, -z'
'x-1/2, y, -z-1/2'
'y-3/4, -x-1/4, -z-1/4'
'-y-3/4, x-3/4, -z-3/4'
'-x+1/2, -y+1/2, -z+1/2'
'x, y+1/2, -z'
'y-1/4, -x+1/4, -z+1/4'
'-y-1/4, x-1/4, -z-1/4'

loop_
_atom_site_label
_atom_site_type_symbol
_atom_site_fract_x
_atom_site_fract_y
_atom_site_fract_z
_atom_site_U_iso_or_equiv
_atom_site_adp_type
_atom_site_occupancy
_atom_site_symmetry_multiplicity
_atom_site_calc_flag
_atom_site_refinement_flags
_atom_site_disorder_assembly
_atom_site_disorder_group
Ag1 Ag 0.551540(15) 0.313550(14) 0.52982(3) 0.05141(16) Uani 1 1 d . . .
S1 S 0.55363(4) 0.16437(4) 0.46934(7) 0.0347(2) Uani 1 1 d . . .
N1 N 0.41430(15) 0.08832(14) 0.4874(2) 0.0401(8) Uani 1 1 d . . .
N2 N 0.60500(13) 0.23844(13) 0.5894(2) 0.0383(8) Uani 1 1 d . . .
N3 N 0.62784(14) 0.13361(14) 0.6076(2) 0.0427(8) Uani 1 1 d . . .
C1 C 0.3549(2) 0.08227(19) 0.4971(3) 0.0551(12) Uani 1 1 d . . .
H1 H 0.3369 0.1007 0.5481 0.066 Uiso 1 1 calc R . .
C2 C 0.3177(2) 0.0504(2) 0.4365(4) 0.0647(14) Uani 1 1 d . . .
H2 H 0.2764 0.0467 0.4482 0.078 Uiso 1 1 calc R . .
C3 C 0.3427(2) 0.02475(19) 0.3601(4) 0.0606(14) Uani 1 1 d . . .
H3 H 0.3183 0.0050 0.3169 0.073 Uiso 1 1 calc R . .
C4 C 0.40538(18) 0.02824(16) 0.3466(3) 0.0416(10) Uani 1 1 d . . .
C5 C 0.4339(2) 0.00098(18) 0.2707(3) 0.0539(12) Uani 1 1 d . . .
H5 H 0.4107 -0.0179 0.2253 0.065 Uiso 1 1 calc R . .
C6 C 0.4950(3) 0.00181(19) 0.2626(3) 0.0569(13) Uani 1 1 d . . .
H6 H 0.5135 -0.0161 0.2115 0.068 Uiso 1 1 calc R . .
C7 C 0.5303(2) 0.02959(18) 0.3311(3) 0.0480(11) Uani 1 1 d . . .
H7 H 0.5723 0.0288 0.3255 0.058 Uiso 1 1 calc R . .
C8 C 0.50497(17) 0.05785(15) 0.4062(3) 0.0343(9) Uani 1 1 d . . .
C9 C 0.44080(17) 0.05914(15) 0.4137(3) 0.0342(9) Uani 1 1 d . . .
C10 C 0.54519(17) 0.08211(16) 0.4807(3) 0.0385(9) Uani 1 1 d . . .
H10A H 0.5847 0.0630 0.4766 0.046 Uiso 1 1 calc R . .
H10B H 0.5280 0.0726 0.5410 0.046 Uiso 1 1 calc R . .
C11 C 0.60062(15) 0.18009(16) 0.5667(3) 0.0329(9) Uani 1 1 d . . .
C12 C 0.64133(19) 0.25068(19) 0.6623(3) 0.0491(11) Uani 1 1 d . . .
H12 H 0.6465 0.2907 0.6807 0.059 Uiso 1 1 calc R . .
C13 C 0.6706(2) 0.2061(2) 0.7095(3) 0.0548(12) Uani 1 1 d . . .
H13 H 0.6952 0.2150 0.7601 0.066 Uiso 1 1 calc R . .
C14 C 0.6626(2) 0.1477(2) 0.6798(3) 0.0519(11) Uani 1 1 d . . .
H14 H 0.6822 0.1166 0.7115 0.062 Uiso 1 1 calc R . .
C15 C 0.5007(3) 0.3362(2) 0.7685(4) 0.0774(16) Uani 1 1 d . . .
H15A H 0.4867 0.2954 0.7589 0.116 Uiso 1 1 calc R . .
H15B H 0.4668 0.3619 0.7821 0.116 Uiso 1 1 calc R . .
H15C H 0.5287 0.3369 0.8196 0.116 Uiso 1 1 calc R . .
O5 O 0.52986(16) 0.35679(16) 0.6881(2) 0.0713(10) Uani 1 1 d . . .
H5A H 0.5513 0.3864 0.7067 0.086 Uiso 1 1 d R . .
Cl1 Cl 0.84302(6) 0.41721(6) 0.55661(9) 0.0593(3) Uani 1 1 d . . .
O1 O 0.8055(14) 0.4670(11) 0.582(2) 0.098(8) Uani 0.519(13) 1 d PU A 1
O2 O 0.8258(12) 0.3646(5) 0.6080(10) 0.205(9) Uani 0.519(13) 1 d PU A 1
O3 O 0.8316(5) 0.3958(5) 0.4659(6) 0.091(4) Uani 0.519(13) 1 d PU A 1
O4 O 0.9042(5) 0.4303(8) 0.5706(12) 0.137(8) Uani 0.519(13) 1 d PU A 1
O1' O 0.8121(14) 0.4561(14) 0.612(2) 0.087(7) Uani 0.481(13) 1 d PU A 2
O2' O 0.8108(6) 0.3702(5) 0.5268(14) 0.123(7) Uani 0.481(13) 1 d PU A 2
O3' O 0.8610(7) 0.4508(5) 0.4741(7) 0.128(6) Uani 0.481(13) 1 d PU A 2
O4' O 0.8911(7) 0.3968(6) 0.6028(10) 0.105(6) Uani 0.481(13) 1 d PU A 2

loop_
_atom_site_aniso_label
_atom_site_aniso_U_11
_atom_site_aniso_U_22
_atom_site_aniso_U_33
_atom_site_aniso_U_23
_atom_site_aniso_U_13
_atom_site_aniso_U_12
Ag1 0.0527(2) 0.0374(2) 0.0641(3) 0.00708(16) -0.00443(17) 0.01072(15)
S1 0.0347(5) 0.0306(5) 0.0388(6) 0.0022(4) -0.0024(4) -0.0017(4)
N1 0.0421(19) 0.0334(17) 0.045(2) 0.0013(15) 0.0061(16) -0.0003(15)
N2 0.0344(17) 0.0323(17) 0.048(2) -0.0026(15) -0.0067(16) -0.0007(14)
N3 0.0392(18) 0.0353(18) 0.054(2) 0.0042(16) -0.0090(17) 0.0048(15)
C1 0.054(3) 0.042(2) 0.069(3) -0.001(2) 0.014(2) 0.006(2)
C2 0.035(2) 0.049(3) 0.110(5) 0.001(3) -0.002(3) -0.008(2)
C3 0.055(3) 0.036(2) 0.090(4) -0.004(3) -0.027(3) -0.003(2)
C4 0.050(2) 0.0248(19) 0.050(3) 0.0036(19) -0.011(2) 0.0001(18)
C5 0.081(4) 0.032(2) 0.048(3) -0.009(2) -0.014(3) 0.000(2)
C6 0.088(4) 0.039(2) 0.044(3) -0.010(2) 0.006(3) 0.005(3)
C7 0.053(3) 0.037(2) 0.054(3) -0.003(2) 0.008(2) 0.002(2)
C8 0.041(2) 0.0211(17) 0.041(2) -0.0004(16) 0.0000(18) -0.0004(16)
C9 0.042(2) 0.0224(17) 0.038(2) 0.0062(17) -0.0042(18) 0.0003(16)
C10 0.038(2) 0.0287(18) 0.049(3) 0.0013(18) -0.0031(19) 0.0025(16)
C11 0.0259(18) 0.035(2) 0.038(2) 0.0007(17) 0.0020(16) -0.0010(16)
C12 0.050(3) 0.040(2) 0.057(3) -0.007(2) -0.008(2) -0.003(2)
C13 0.050(3) 0.064(3) 0.050(3) -0.003(2) -0.019(2) 0.000(2)
C14 0.049(3) 0.051(3) 0.056(3) 0.007(2) -0.011(2) 0.010(2)
C15 0.086(4) 0.076(4) 0.070(4) 0.004(3) -0.004(3) -0.009(3)
O5 0.076(2) 0.075(2) 0.063(2) -0.0172(19) 0.0084(19) -0.0081(19)
Cl1 0.0696(8) 0.0576(7) 0.0507(8) -0.0156(6) -0.0108(6) 0.0136(6)
O1 0.088(11) 0.046(6) 0.16(2) -0.026(11) 0.008(12) 0.018(6)
O2 0.42(3) 0.084(7) 0.107(10) 0.026(7) 0.047(14) -0.038(11)
O3 0.124(9) 0.102(10) 0.048(5) -0.021(5) -0.028(5) 0.022(7)
O4 0.049(5) 0.174(14) 0.189(17) -0.129(13) -0.004(7) -0.001(8)
O1' 0.064(7) 0.094(15) 0.103(13) -0.020(9) 0.011(8) 0.029(8)
O2' 0.104(8) 0.069(7) 0.197(19) -0.049(10) -0.056(11) -0.004(6)
O3' 0.217(14) 0.096(9) 0.071(7) 0.012(6) 0.015(8) 0.011(9)
O4' 0.131(13) 0.086(9) 0.098(8) -0.019(7) -0.079(9) 0.036(8)

loop_
_atom_type_symbol
_atom_type_description
_atom_type_scat_dispersion_real
_atom_type_scat_dispersion_imag
_atom_type_scat_source
C C 0.0033 0.0016 'International Tables Vol C Tables 4.2.6.8 and 6.1.1.4'
H H 0.0000 0.0000 'International Tables Vol C Tables 4.2.6.8 and 6.1.1.4'
N N 0.0061 0.0033 'International Tables Vol C Tables 4.2.6.8 and 6.1.1.4'
O O 0.0106 0.0060 'International Tables Vol C Tables 4.2.6.8 and 6.1.1.4'
S S 0.1246 0.1234 'International Tables Vol C Tables 4.2.6.8 and 6.1.1.4'
Cl Cl 0.1484 0.1585 'International Tables Vol C Tables 4.2.6.8 and 6.1.1.4'
Ag Ag -0.8971 1.1015 'International Tables Vol C Tables 4.2.6.8 and 6.1.1.4'

loop_
_geom_angle_atom_site_label_1
_geom_angle_atom_site_label_2
_geom_angle_atom_site_label_3
_geom_angle
_geom_angle_site_symmetry_1
_geom_angle_site_symmetry_3
_geom_angle_publ_flag
N2 Ag1 N1 127.98(11) . 6_554 ?
N2 Ag1 O5 91.93(12) . . ?
N1 Ag1 O5 87.00(11) 6_554 . ?
N2 Ag1 S1 140.32(8) . 6_554 ?
N1 Ag1 S1 91.55(8) 6_554 6_554 ?
O5 Ag1 S1 93.71(9) . 6_554 ?
C11 S1 C10 100.49(18) . . ?
C11 S1 Ag1 103.07(12) . 6_554 ?
C10 S1 Ag1 93.83(13) . 6_554 ?
C1 N1 C9 117.1(4) . . ?
C1 N1 Ag1 112.3(3) . 6_554 ?
C9 N1 Ag1 119.5(2) . 6_554 ?
C11 N2 C12 115.4(3) . . ?
C11 N2 Ag1 126.2(2) . . ?
C12 N2 Ag1 118.0(2) . . ?
C11 N3 C14 115.4(3) . . ?
N1 C1 C2 124.7(4) . . ?
N1 C1 H1 117.6 . . ?
C2 C1 H1 117.6 . . ?
C3 C2 C1 118.8(4) . . ?
C3 C2 H2 120.6 . . ?
C1 C2 H2 120.6 . . ?
C2 C3 C4 119.5(4) . . ?
C2 C3 H3 120.3 . . ?
C4 C3 H3 120.3 . . ?
C5 C4 C3 122.0(4) . . ?
C5 C4 C9 119.5(4) . . ?
C3 C4 C9 118.5(4) . . ?
C6 C5 C4 120.7(4) . . ?
C6 C5 H5 119.7 . . ?
C4 C5 H5 119.7 . . ?
C5 C6 C7 120.0(4) . . ?
C5 C6 H6 120.0 . . ?
C7 C6 H6 120.0 . . ?
C8 C7 C6 121.9(4) . . ?
C8 C7 H7 119.0 . . ?
C6 C7 H7 119.0 . . ?
C7 C8 C9 118.5(4) . . ?
C7 C8 C10 119.3(4) . . ?
C9 C8 C10 122.1(3) . . ?
N1 C9 C4 121.2(3) . . ?
N1 C9 C8 119.5(3) . . ?
C4 C9 C8 119.2(4) . . ?
C8 C10 S1 110.6(3) . . ?
C8 C10 H10A 109.5 . . ?
S1 C10 H10A 109.5 . . ?
C8 C10 H10B 109.5 . . ?
S1 C10 H10B 109.5 . . ?
H10A C10 H10B 108.1 . . ?
N3 C11 N2 127.2(3) . . ?
N3 C11 S1 117.6(3) . . ?
N2 C11 S1 115.2(3) . . ?
N2 C12 C13 121.8(4) . . ?
N2 C12 H12 119.1 . . ?
C13 C12 H12 119.1 . . ?
C12 C13 C14 117.6(4) . . ?
C12 C13 H13 121.2 . . ?
C14 C13 H13 121.2 . . ?
N3 C14 C13 122.6(4) . . ?
N3 C14 H14 118.7 . . ?
C13 C14 H14 118.7 . . ?
O5 C15 H15A 109.5 . . ?
O5 C15 H15B 109.5 . . ?
H15A C15 H15B 109.5 . . ?
O5 C15 H15C 109.5 . . ?
H15A C15 H15C 109.5 . . ?
H15B C15 H15C 109.5 . . ?
C15 O5 Ag1 135.5(3) . . ?
C15 O5 H5A 104.2 . . ?
Ag1 O5 H5A 118.0 . . ?
O2' Cl1 O4' 108.9(8) . . ?
O2' Cl1 O1' 114.5(16) . . ?
O4' Cl1 O1' 108.7(14) . . ?
O2' Cl1 O4 136.5(8) . . ?
O4' Cl1 O4 39.4(8) . . ?
O1' Cl1 O4 105.7(15) . . ?
O2' Cl1 O3 49.0(7) . . ?
O4' Cl1 O3 119.5(7) . . ?
O1' Cl1 O3 131.8(13) . . ?
O4 Cl1 O3 112.1(8) . . ?
O2' Cl1 O1 111.9(13) . . ?
O4' Cl1 O1 126.8(13) . . ?
O1' Cl1 O1 21(2) . . ?
O4 Cl1 O1 111.6(14) . . ?
O3 Cl1 O1 112.8(12) . . ?
O2' Cl1 O2 52.5(8) . . ?
O4' Cl1 O2 71.1(9) . . ?
O1' Cl1 O2 94.4(15) . . ?
O4 Cl1 O2 110.5(11) . . ?
O3 Cl1 O2 99.2(8) . . ?
O1 Cl1 O2 110.0(15) . . ?
O2' Cl1 O3' 106.2(9) . . ?
O4' Cl1 O3' 111.3(9) . . ?
O1' Cl1 O3' 107.2(13) . . ?
O4 Cl1 O3' 75.4(9) . . ?
O3 Cl1 O3' 57.5(6) . . ?
O1 Cl1 O3' 88.4(13) . . ?
O2 Cl1 O3' 155.4(7) . . ?

loop_
_geom_bond_atom_site_label_1
_geom_bond_atom_site_label_2
_geom_bond_distance
_geom_bond_site_symmetry_2
_geom_bond_publ_flag
Ag1 N2 2.208(3) . ?
Ag1 N1 2.373(3) 6_554 ?
Ag1 O5 2.518(3) . ?
Ag1 S1 2.5265(11) 6_554 ?
S1 C11 1.778(4) . ?
S1 C10 1.832(4) . ?
S1 Ag1 2.5265(11) 6_554 ?
N1 C1 1.324(5) . ?
N1 C9 1.373(5) . ?
N1 Ag1 2.373(3) 6_554 ?
N2 C11 1.332(4) . ?
N2 C12 1.348(5) . ?
N3 C11 1.327(5) . ?
N3 C14 1.329(5) . ?
C1 C2 1.390(7) . ?
C1 H1 0.9300 . ?
C2 C3 1.355(7) . ?
C2 H2 0.9300 . ?
C3 C4 1.400(6) . ?
C3 H3 0.9300 . ?
C4 C5 1.397(6) . ?
C4 C9 1.418(5) . ?
C5 C6 1.354(7) . ?
C5 H5 0.9300 . ?
C6 C7 1.399(6) . ?
C6 H6 0.9300 . ?
C7 C8 1.368(5) . ?
C7 H7 0.9300 . ?
C8 C9 1.421(5) . ?
C8 C10 1.493(5) . ?
C10 H10A 0.9700 . ?
C10 H10B 0.9700 . ?
C12 C13 1.359(6) . ?
C12 H12 0.9300 . ?
C13 C14 1.370(6) . ?
C13 H13 0.9300 . ?
C14 H14 0.9300 . ?
C15 O5 1.400(6) . ?
C15 H15A 0.9600 . ?
C15 H15B 0.9600 . ?
C15 H15C 0.9600 . ?
O5 H5A 0.8501 . ?
Cl1 O2' 1.330(9) . ?
Cl1 O4' 1.331(12) . ?
Cl1 O1' 1.36(3) . ?
Cl1 O4 1.395(11) . ?
Cl1 O3 1.413(8) . ?
Cl1 O1 1.42(3) . ?
Cl1 O2 1.429(11) . ?
Cl1 O3' 1.456(10) . ?

loop_
_geom_torsion_atom_site_label_1
_geom_torsion_atom_site_label_2
_geom_torsion_atom_site_label_3
_geom_torsion_atom_site_label_4
_geom_torsion
_geom_torsion_site_symmetry_1
_geom_torsion_site_symmetry_2
_geom_torsion_site_symmetry_3
_geom_torsion_site_symmetry_4
_geom_torsion_publ_flag
N1 Ag1 N2 C11 -138.7(3) 6_554 . . . ?
O5 Ag1 N2 C11 133.5(3) . . . . ?
S1 Ag1 N2 C11 35.4(4) 6_554 . . . ?
N1 Ag1 N2 C12 48.5(3) 6_554 . . . ?
O5 Ag1 N2 C12 -39.2(3) . . . . ?
S1 Ag1 N2 C12 -137.3(3) 6_554 . . . ?
C9 N1 C1 C2 -2.3(6) . . . . ?
Ag1 N1 C1 C2 141.5(4) 6_554 . . . ?
N1 C1 C2 C3 -2.0(7) . . . . ?
C1 C2 C3 C4 3.3(7) . . . . ?
C2 C3 C4 C5 177.9(4) . . . . ?
C2 C3 C4 C9 -0.4(6) . . . . ?
C3 C4 C5 C6 -175.7(4) . . . . ?
C9 C4 C5 C6 2.5(6) . . . . ?
C4 C5 C6 C7 0.7(7) . . . . ?
C5 C6 C7 C8 -1.8(7) . . . . ?
C6 C7 C8 C9 -0.5(6) . . . . ?
C6 C7 C8 C10 175.0(4) . . . . ?
C1 N1 C9 C4 5.2(5) . . . . ?
Ag1 N1 C9 C4 -135.9(3) 6_554 . . . ?
C1 N1 C9 C8 -172.4(4) . . . . ?
Ag1 N1 C9 C8 46.5(4) 6_554 . . . ?
C5 C4 C9 N1 177.7(3) . . . . ?
C3 C4 C9 N1 -4.0(5) . . . . ?
C5 C4 C9 C8 -4.7(5) . . . . ?
C3 C4 C9 C8 173.6(4) . . . . ?
C7 C8 C9 N1 -178.7(3) . . . . ?
C10 C8 C9 N1 6.0(5) . . . . ?
C7 C8 C9 C4 3.7(5) . . . . ?
C10 C8 C9 C4 -171.6(3) . . . . ?
C7 C8 C10 S1 101.8(4) . . . . ?
C9 C8 C10 S1 -82.9(4) . . . . ?
C11 S1 C10 C8 178.4(3) . . . . ?
Ag1 S1 C10 C8 74.3(3) 6_554 . . . ?
C14 N3 C11 N2 0.9(6) . . . . ?
C14 N3 C11 S1 179.8(3) . . . . ?
C12 N2 C11 N3 0.0(6) . . . . ?
Ag1 N2 C11 N3 -172.9(3) . . . . ?
C12 N2 C11 S1 -179.0(3) . . . . ?
Ag1 N2 C11 S1 8.1(4) . . . . ?
C10 S1 C11 N3 14.4(3) . . . . ?
Ag1 S1 C11 N3 110.8(3) 6_554 . . . ?
C10 S1 C11 N2 -166.5(3) . . . . ?
Ag1 S1 C11 N2 -70.1(3) 6_554 . . . ?
C11 N2 C12 C13 -0.8(6) . . . . ?
Ag1 N2 C12 C13 172.7(3) . . . . ?
N2 C12 C13 C14 0.7(7) . . . . ?
C11 N3 C14 C13 -1.0(6) . . . . ?
C12 C13 C14 N3 0.2(7) . . . . ?
N2 Ag1 O5 C15 -60.6(5) . . . . ?
N1 Ag1 O5 C15 171.5(5) 6_554 . . . ?
S1 Ag1 O5 C15 80.1(5) 6_554 . . . ?
